data_1516262
loop_
_publ_author_name
'Mirabdolbaghi, Roya'
'Dudding, Travis'
'Stamatatos, Theocharis'

_publ_section_title
;
 A Class of Phase-Transfer Catalyst with Interionic Strain: Insight into
 the Bonding of Disubstituted N- vs Carbene-Stabilized N(I)-Centered
 Cations.
;
_journal_issue 11
_journal_name_full 'Organic letters'
_journal_page_first 2790
_journal_page_last 2793
_journal_paper_doi 10.1021/ol501068f
_journal_volume 16
_journal_year 2014
_chemical_formula_moiety 'C20 H38 N5, Au Cl4'
_chemical_formula_sum 'C20 H38 Au Cl4 N5'
_chemical_formula_weight 687.32
_chemical_name_systematic
; 
 ? 
;
_space_group_IT_number 2
_symmetry_cell_setting triclinic
_symmetry_space_group_name_Hall '-P 1'
_symmetry_space_group_name_H-M 'P -1'
_atom_sites_solution_hydrogens geom
_atom_sites_solution_primary direct
_atom_sites_solution_secondary difmap
_audit_creation_date '19 November 2013'
_audit_creation_method 'SHELXL-97, manual editing plus enCIFer'
_cell_angle_alpha 63.626(3)
_cell_angle_beta 78.563(3)
_cell_angle_gamma 80.061(3)
_cell_formula_units_Z 2
_cell_length_a 8.9016(6)
_cell_length_b 12.9340(9)
_cell_length_c 13.6174(9)
_cell_measurement_reflns_used 9749
_cell_measurement_temperature 150(2)
_cell_measurement_theta_max 33.45
_cell_measurement_theta_min 2.65
_cell_volume 1370.35(16)
_computing_cell_refinement 'APEX2 '
_computing_data_collection 'APEX2 (Bruker, 2006)'
_computing_data_reduction 'SAINT+ (Bruker, 1997-2005)'
_computing_molecular_graphics 'SHELXTL '
_computing_publication_material 'SHELXTL '
_computing_structure_refinement 'SHELXTL '
_computing_structure_solution 'SHELXTL (Bruker 2001)'
_diffrn_ambient_temperature 150(2)
_diffrn_measured_fraction_theta_full 0.992
_diffrn_measured_fraction_theta_max 0.992
_diffrn_measurement_device_type 'Bruker X8 Kappa CCD APEX II'
_diffrn_measurement_method '\f and \w scans'
_diffrn_radiation_monochromator graphite
_diffrn_radiation_source 'fine-focus sealed tube'
_diffrn_radiation_type MoK\a
_diffrn_radiation_wavelength 0.71073
_diffrn_reflns_av_R_equivalents 0.0314
_diffrn_reflns_av_sigmaI/netI 0.0220
_diffrn_reflns_limit_h_max 11
_diffrn_reflns_limit_h_min -11
_diffrn_reflns_limit_k_max 16
_diffrn_reflns_limit_k_min -16
_diffrn_reflns_limit_l_max 17
_diffrn_reflns_limit_l_min -17
_diffrn_reflns_number 34973
_diffrn_reflns_theta_full 27.48
_diffrn_reflns_theta_max 27.48
_diffrn_reflns_theta_min 3.70
_exptl_absorpt_coefficient_mu 5.774
_exptl_absorpt_correction_T_max 0.2947
_exptl_absorpt_correction_T_min 0.1953
_exptl_absorpt_correction_type multi-scan
_exptl_absorpt_process_details
;
 SADABS (Sheldrick, 1997)
;
_exptl_crystal_colour orange
_exptl_crystal_density_diffrn 1.666
_exptl_crystal_density_method 'not measured'
_exptl_crystal_description prism
_exptl_crystal_F_000 680
_exptl_crystal_size_max 0.42
_exptl_crystal_size_mid 0.35
_exptl_crystal_size_min 0.28
_refine_diff_density_max 1.224
_refine_diff_density_min -1.074
_refine_diff_density_rms 0.095
_refine_ls_extinction_method none
_refine_ls_goodness_of_fit_ref 1.195
_refine_ls_hydrogen_treatment constr
_refine_ls_matrix_type full
_refine_ls_number_parameters 281
_refine_ls_number_reflns 6230
_refine_ls_number_restraints 0
_refine_ls_restrained_S_all 1.195
_refine_ls_R_factor_all 0.0256
_refine_ls_R_factor_gt 0.0233
_refine_ls_shift/su_max 0.001
_refine_ls_shift/su_mean 0.000
_refine_ls_structure_factor_coef Fsqd
_refine_ls_weighting_details 'calc w=1/[\s^2^(Fo^2^)+(0.0000P)^2^+2.6768P] where P=(Fo^2^+2Fc^2^)/3'
_refine_ls_weighting_scheme calc
_refine_ls_wR_factor_gt 0.0499
_refine_ls_wR_factor_ref 0.0513
_reflns_number_gt 5924
_reflns_number_total 6230
_reflns_threshold_expression >2sigma(I)
_cod_data_source_file ol501068f_si_002.cif
_cod_data_source_block rm06495
_cod_depositor_comments
;
The following automatic conversions were performed:

'_symmetry_cell_setting' value 'Triclinic' changed to 'triclinic'
according to
/usr/data/users/saulius/crontab/automatic-downloads/rss-feeds/ACS/lib/dictionaries/cif_core.dic
dictionary named 'cif_core.dic' version 2.4.2 from 2011-04-26.

Automatic conversion script
Id: cif_fix_values 2281 2013-09-26 08:29:07Z andrius 

 Adding full bibliography for 1516262--1516263.cif.
;
_cod_database_code 1516262

loop_
_symmetry_equiv_pos_as_xyz
'x, y, z'
'-x, -y, -z'

loop_
_atom_site_label
_atom_site_type_symbol
_atom_site_fract_x
_atom_site_fract_y
_atom_site_fract_z
_atom_site_U_iso_or_equiv
_atom_site_adp_type
_atom_site_occupancy
_atom_site_symmetry_multiplicity
_atom_site_calc_flag
_atom_site_refinement_flags
N1 N 0.1436(3) 0.7280(2) 0.5409(2) 0.0254(5) Uani 1 1 d .
N2 N 0.1987(3) 0.6264(2) 0.7132(2) 0.0239(5) Uani 1 1 d .
N3 N 0.1752(3) 0.52856(19) 0.60249(18) 0.0189(5) Uani 1 1 d .
N4 N -0.0497(3) 0.31000(19) 0.84480(19) 0.0205(5) Uani 1 1 d .
N5 N 0.3052(3) 0.22615(19) 0.68767(19) 0.0203(5) Uani 1 1 d .
C1 C 0.1578(3) 0.4201(2) 0.6807(2) 0.0168(5) Uani 1 1 d .
C2 C 0.0716(3) 0.3380(2) 0.7672(2) 0.0164(5) Uani 1 1 d .
C3 C 0.2041(3) 0.3046(2) 0.7088(2) 0.0165(5) Uani 1 1 d .
C8 C 0.2923(4) 0.5373(3) 0.7929(2) 0.0294(7) Uani 1 1 d .
H8A H 0.2678 0.4606 0.8066 0.044 Uiso 1 1 calc R
H8B H 0.2708 0.5461 0.8623 0.044 Uiso 1 1 calc R
H8C H 0.4016 0.5452 0.7633 0.044 Uiso 1 1 calc R
C5 C 0.2098(5) 0.7485(3) 0.6870(3) 0.0381(8) Uani 1 1 d .
H5A H 0.3186 0.7655 0.6705 0.046 Uiso 1 1 calc R
H5B H 0.1574 0.7679 0.7487 0.046 Uiso 1 1 calc R
C6 C 0.1286(5) 0.8138(3) 0.5856(3) 0.0375(8) Uani 1 1 d .
H6A H 0.0192 0.8369 0.6058 0.045 Uiso 1 1 calc R
H6B H 0.1797 0.8837 0.5322 0.045 Uiso 1 1 calc R
C12 C -0.0708(4) 0.1869(2) 0.9196(2) 0.0273(6) Uani 1 1 d .
H12 H 0.0284 0.1400 0.9106 0.033 Uiso 1 1 calc R
C14 C -0.1943(5) 0.1453(3) 0.8864(3) 0.0459(10) Uani 1 1 d .
H14A H -0.2940 0.1876 0.8972 0.069 Uiso 1 1 calc R
H14B H -0.2001 0.0621 0.9323 0.069 Uiso 1 1 calc R
H14C H -0.1682 0.1595 0.8084 0.069 Uiso 1 1 calc R
C13 C -0.1053(4) 0.1674(3) 1.0399(2) 0.0298(7) Uani 1 1 d .
H13A H -0.0264 0.1989 1.0570 0.045 Uiso 1 1 calc R
H13B H -0.1051 0.0841 1.0875 0.045 Uiso 1 1 calc R
H13C H -0.2066 0.2067 1.0528 0.045 Uiso 1 1 calc R
C18 C 0.4453(3) 0.2683(2) 0.6080(2) 0.0206(5) Uani 1 1 d .
H18 H 0.5143 0.1991 0.6068 0.025 Uiso 1 1 calc R
C19 C 0.5326(4) 0.3337(3) 0.6446(3) 0.0300(7) Uani 1 1 d .
H19A H 0.4692 0.4041 0.6434 0.045 Uiso 1 1 calc R
H19B H 0.6288 0.3550 0.5942 0.045 Uiso 1 1 calc R
H19C H 0.5561 0.2842 0.7199 0.045 Uiso 1 1 calc R
C20 C 0.4042(4) 0.3417(3) 0.4922(2) 0.0289(6) Uani 1 1 d .
H20A H 0.3525 0.2959 0.4702 0.043 Uiso 1 1 calc R
H20B H 0.4983 0.3667 0.4404 0.043 Uiso 1 1 calc R
H20C H 0.3354 0.4099 0.4912 0.043 Uiso 1 1 calc R
C15 C 0.2952(3) 0.1004(2) 0.7537(2) 0.0240(6) Uani 1 1 d .
H15 H 0.1919 0.0901 0.8002 0.029 Uiso 1 1 calc R
C17 C 0.3045(4) 0.0389(3) 0.6790(3) 0.0330(7) Uani 1 1 d .
H17A H 0.2227 0.0738 0.6319 0.050 Uiso 1 1 calc R
H17B H 0.2918 -0.0435 0.7248 0.050 Uiso 1 1 calc R
H17C H 0.4050 0.0470 0.6325 0.050 Uiso 1 1 calc R
C16 C 0.4158(4) 0.0474(3) 0.8317(3) 0.0342(7) Uani 1 1 d .
H16A H 0.5187 0.0568 0.7886 0.051 Uiso 1 1 calc R
H16B H 0.4039 -0.0353 0.8762 0.051 Uiso 1 1 calc R
H16C H 0.4026 0.0864 0.8806 0.051 Uiso 1 1 calc R
C9 C -0.1680(3) 0.4026(2) 0.8547(2) 0.0211(5) Uani 1 1 d .
H9 H -0.2598 0.3640 0.9049 0.025 Uiso 1 1 calc R
C11 C -0.2198(4) 0.4845(3) 0.7435(3) 0.0283(6) Uani 1 1 d .
H11A H -0.1329 0.5255 0.6930 0.042 Uiso 1 1 calc R
H11B H -0.3030 0.5409 0.7536 0.042 Uiso 1 1 calc R
H11C H -0.2570 0.4400 0.7123 0.042 Uiso 1 1 calc R
C10 C -0.1106(4) 0.4674(3) 0.9078(3) 0.0307(7) Uani 1 1 d .
H10A H -0.0688 0.4115 0.9754 0.046 Uiso 1 1 calc R
H10B H -0.1963 0.5174 0.9262 0.046 Uiso 1 1 calc R
H10C H -0.0298 0.5150 0.8559 0.046 Uiso 1 1 calc R
C7 C 0.0535(4) 0.7479(3) 0.4548(3) 0.0345(7) Uani 1 1 d .
H7A H 0.0747 0.6817 0.4356 0.052 Uiso 1 1 calc R
H7B H 0.0815 0.8185 0.3891 0.052 Uiso 1 1 calc R
H7C H -0.0563 0.7569 0.4817 0.052 Uiso 1 1 calc R
C4 C 0.1704(3) 0.6197(2) 0.6215(2) 0.0188(5) Uani 1 1 d .
Au1 Au 0.319608(13) 0.194938(10) 0.174595(10) 0.02571(4) Uani 1 1 d .
Cl1 Cl 0.14960(11) 0.05653(7) 0.25099(6) 0.03515(18) Uani 1 1 d .
Cl2 Cl 0.29953(11) 0.21999(8) 0.00097(7) 0.0413(2) Uani 1 1 d .
Cl3 Cl 0.49165(10) 0.33118(9) 0.09825(10) 0.0498(2) Uani 1 1 d .
Cl4 Cl 0.34029(12) 0.17112(10) 0.34723(8) 0.0523(3) Uani 1 1 d .

loop_
_atom_site_aniso_label
_atom_site_aniso_U_11
_atom_site_aniso_U_22
_atom_site_aniso_U_33
_atom_site_aniso_U_23
_atom_site_aniso_U_13
_atom_site_aniso_U_12
N1 0.0299(14) 0.0128(11) 0.0279(13) -0.0062(10) 0.0004(10) -0.0004(10)
N2 0.0281(13) 0.0209(12) 0.0263(12) -0.0140(10) 0.0005(10) -0.0048(10)
N3 0.0243(12) 0.0127(10) 0.0165(10) -0.0042(9) 0.0008(9) -0.0031(9)
N4 0.0195(12) 0.0138(11) 0.0208(11) -0.0050(9) 0.0059(9) 0.0001(9)
N5 0.0189(12) 0.0115(10) 0.0245(12) -0.0064(9) 0.0077(9) -0.0024(8)
C1 0.0172(13) 0.0171(12) 0.0165(12) -0.0082(10) 0.0001(10) -0.0021(10)
C2 0.0178(13) 0.0138(12) 0.0157(12) -0.0056(10) -0.0013(10) 0.0003(10)
C3 0.0162(13) 0.0142(12) 0.0174(12) -0.0050(10) 0.0011(10) -0.0054(10)
C8 0.0299(17) 0.0372(17) 0.0261(15) -0.0174(14) -0.0024(12) -0.0066(13)
C5 0.048(2) 0.0283(17) 0.047(2) -0.0265(16) 0.0028(16) -0.0095(15)
C6 0.048(2) 0.0161(14) 0.046(2) -0.0165(14) 0.0047(16) -0.0010(14)
C12 0.0305(17) 0.0150(13) 0.0235(14) -0.0022(11) 0.0094(12) -0.0017(11)
C14 0.079(3) 0.0333(19) 0.0260(16) -0.0111(15) 0.0043(17) -0.0261(19)
C13 0.0285(17) 0.0302(16) 0.0204(14) -0.0013(12) -0.0010(12) -0.0068(13)
C18 0.0178(14) 0.0170(13) 0.0227(13) -0.0082(11) 0.0061(10) -0.0018(10)
C19 0.0204(15) 0.0394(18) 0.0317(16) -0.0177(14) 0.0051(12) -0.0092(13)
C20 0.0318(17) 0.0314(16) 0.0218(14) -0.0116(13) 0.0058(12) -0.0089(13)
C15 0.0248(15) 0.0110(12) 0.0285(15) -0.0059(11) 0.0072(12) -0.0023(11)
C17 0.0390(19) 0.0171(14) 0.0411(18) -0.0117(13) -0.0032(15) -0.0024(13)
C16 0.045(2) 0.0208(15) 0.0268(16) -0.0043(13) -0.0024(14) 0.0021(14)
C9 0.0166(13) 0.0192(13) 0.0239(13) -0.0096(11) 0.0036(10) 0.0014(10)
C11 0.0247(16) 0.0264(15) 0.0295(15) -0.0100(13) -0.0051(12) 0.0045(12)
C10 0.0305(17) 0.0310(16) 0.0339(17) -0.0201(14) -0.0011(13) 0.0024(13)
C7 0.0346(19) 0.0250(16) 0.0300(16) -0.0007(13) -0.0064(14) 0.0032(13)
C4 0.0152(13) 0.0178(13) 0.0214(13) -0.0089(11) 0.0048(10) -0.0035(10)
Au1 0.02201(6) 0.02434(6) 0.03697(7) -0.01989(5) -0.00661(5) 0.00450(4)
Cl1 0.0474(5) 0.0288(4) 0.0305(4) -0.0139(3) 0.0009(3) -0.0106(3)
Cl2 0.0431(5) 0.0506(5) 0.0272(4) -0.0109(4) -0.0046(3) -0.0128(4)
Cl3 0.0269(4) 0.0524(5) 0.0858(7) -0.0466(5) 0.0079(4) -0.0125(4)
Cl4 0.0464(6) 0.0831(7) 0.0522(5) -0.0517(6) -0.0142(4) 0.0049(5)

loop_
_atom_type_symbol
_atom_type_description
_atom_type_scat_dispersion_real
_atom_type_scat_dispersion_imag
_atom_type_scat_source
C C 0.0033 0.0016 'International Tables Vol C Tables 4.2.6.8 and 6.1.1.4'
H H 0.0000 0.0000 'International Tables Vol C Tables 4.2.6.8 and 6.1.1.4'
Au Au -2.0133 8.8022 'International Tables Vol C Tables 4.2.6.8 and 6.1.1.4'
Cl Cl 0.1484 0.1585 'International Tables Vol C Tables 4.2.6.8 and 6.1.1.4'
N N 0.0061 0.0033 'International Tables Vol C Tables 4.2.6.8 and 6.1.1.4'

loop_
_geom_angle_atom_site_label_1
_geom_angle_atom_site_label_2
_geom_angle_atom_site_label_3
_geom_angle
C4 N1 C7 120.7(2)
C4 N1 C6 109.9(2)
C7 N1 C6 119.7(3)
C4 N2 C8 123.4(2)
C4 N2 C5 109.0(2)
C8 N2 C5 118.2(3)
C4 N3 C1 125.2(2)
C2 N4 C12 120.4(2)
C2 N4 C9 119.8(2)
C12 N4 C9 119.7(2)
C3 N5 C15 122.1(2)
C3 N5 C18 117.2(2)
C15 N5 C18 119.8(2)
N3 C1 C3 144.8(3)
N3 C1 C2 151.9(3)
C3 C1 C2 61.11(18)
N4 C2 C1 150.9(3)
N4 C2 C3 149.9(2)
C1 C2 C3 59.10(18)
N5 C3 C1 147.3(3)
N5 C3 C2 152.9(2)
C1 C3 C2 59.79(19)
N2 C8 H8A 109.5
N2 C8 H8B 109.5
H8A C8 H8B 109.5
N2 C8 H8C 109.5
H8A C8 H8C 109.5
H8B C8 H8C 109.5
N2 C5 C6 102.8(2)
N2 C5 H5A 111.2
C6 C5 H5A 111.2
N2 C5 H5B 111.2
C6 C5 H5B 111.2
H5A C5 H5B 109.1
N1 C6 C5 102.2(2)
N1 C6 H6A 111.3
C5 C6 H6A 111.3
N1 C6 H6B 111.3
C5 C6 H6B 111.3
H6A C6 H6B 109.2
N4 C12 C13 111.5(2)
N4 C12 C14 110.6(3)
C13 C12 C14 111.9(3)
N4 C12 H12 107.6
C13 C12 H12 107.6
C14 C12 H12 107.6
C12 C14 H14A 109.5
C12 C14 H14B 109.5
H14A C14 H14B 109.5
C12 C14 H14C 109.5
H14A C14 H14C 109.5
H14B C14 H14C 109.5
C12 C13 H13A 109.5
C12 C13 H13B 109.5
H13A C13 H13B 109.5
C12 C13 H13C 109.5
H13A C13 H13C 109.5
H13B C13 H13C 109.5
N5 C18 C20 110.6(2)
N5 C18 C19 111.1(2)
C20 C18 C19 111.7(2)
N5 C18 H18 107.7
C20 C18 H18 107.7
C19 C18 H18 107.7
C18 C19 H19A 109.5
C18 C19 H19B 109.5
H19A C19 H19B 109.5
C18 C19 H19C 109.5
H19A C19 H19C 109.5
H19B C19 H19C 109.5
C18 C20 H20A 109.5
C18 C20 H20B 109.5
H20A C20 H20B 109.5
C18 C20 H20C 109.5
H20A C20 H20C 109.5
H20B C20 H20C 109.5
N5 C15 C16 111.3(2)
N5 C15 C17 111.0(2)
C16 C15 C17 112.0(3)
N5 C15 H15 107.4
C16 C15 H15 107.4
C17 C15 H15 107.4
C15 C17 H17A 109.5
C15 C17 H17B 109.5
H17A C17 H17B 109.5
C15 C17 H17C 109.5
H17A C17 H17C 109.5
H17B C17 H17C 109.5
C15 C16 H16A 109.5
C15 C16 H16B 109.5
H16A C16 H16B 109.5
C15 C16 H16C 109.5
H16A C16 H16C 109.5
H16B C16 H16C 109.5
N4 C9 C11 111.4(2)
N4 C9 C10 111.1(2)
C11 C9 C10 111.7(2)
N4 C9 H9 107.5
C11 C9 H9 107.5
C10 C9 H9 107.5
C9 C11 H11A 109.5
C9 C11 H11B 109.5
H11A C11 H11B 109.5
C9 C11 H11C 109.5
H11A C11 H11C 109.5
H11B C11 H11C 109.5
C9 C10 H10A 109.5
C9 C10 H10B 109.5
H10A C10 H10B 109.5
C9 C10 H10C 109.5
H10A C10 H10C 109.5
H10B C10 H10C 109.5
N1 C7 H7A 109.5
N1 C7 H7B 109.5
H7A C7 H7B 109.5
N1 C7 H7C 109.5
H7A C7 H7C 109.5
H7B C7 H7C 109.5
N3 C4 N1 120.5(2)
N3 C4 N2 129.4(3)
N1 C4 N2 110.0(2)
Cl4 Au1 Cl2 179.62(4)
Cl4 Au1 Cl3 90.79(4)
Cl2 Au1 Cl3 88.84(4)
Cl4 Au1 Cl1 89.31(4)
Cl2 Au1 Cl1 91.05(3)
Cl3 Au1 Cl1 179.25(3)

loop_
_geom_bond_atom_site_label_1
_geom_bond_atom_site_label_2
_geom_bond_distance
N1 C4 1.359(4)
N1 C7 1.454(4)
N1 C6 1.462(4)
N2 C4 1.363(4)
N2 C8 1.455(4)
N2 C5 1.472(4)
N3 C4 1.307(3)
N3 C1 1.344(3)
N4 C2 1.326(3)
N4 C12 1.481(3)
N4 C9 1.487(3)
N5 C3 1.328(3)
N5 C15 1.477(3)
N5 C18 1.484(3)
C1 C3 1.374(4)
C1 C2 1.384(4)
C2 C3 1.402(4)
C8 H8A 0.9800
C8 H8B 0.9800
C8 H8C 0.9800
C5 C6 1.514(5)
C5 H5A 0.9900
C5 H5B 0.9900
C6 H6A 0.9900
C6 H6B 0.9900
C12 C13 1.517(4)
C12 C14 1.522(5)
C12 H12 1.0000
C14 H14A 0.9800
C14 H14B 0.9800
C14 H14C 0.9800
C13 H13A 0.9800
C13 H13B 0.9800
C13 H13C 0.9800
C18 C20 1.516(4)
C18 C19 1.525(4)
C18 H18 1.0000
C19 H19A 0.9800
C19 H19B 0.9800
C19 H19C 0.9800
C20 H20A 0.9800
C20 H20B 0.9800
C20 H20C 0.9800
C15 C16 1.517(5)
C15 C17 1.528(4)
C15 H15 1.0000
C17 H17A 0.9800
C17 H17B 0.9800
C17 H17C 0.9800
C16 H16A 0.9800
C16 H16B 0.9800
C16 H16C 0.9800
C9 C11 1.520(4)
C9 C10 1.523(4)
C9 H9 1.0000
C11 H11A 0.9800
C11 H11B 0.9800
C11 H11C 0.9800
C10 H10A 0.9800
C10 H10B 0.9800
C10 H10C 0.9800
C7 H7A 0.9800
C7 H7B 0.9800
C7 H7C 0.9800
Au1 Cl4 2.2725(9)
Au1 Cl2 2.2790(8)
Au1 Cl3 2.2812(9)
Au1 Cl1 2.2877(8)

loop_
_geom_torsion_atom_site_label_1
_geom_torsion_atom_site_label_2
_geom_torsion_atom_site_label_3
_geom_torsion_atom_site_label_4
_geom_torsion
C4 N3 C1 C3 -144.8(4)
C4 N3 C1 C2 64.1(6)
C12 N4 C2 C1 -179.1(4)
C9 N4 C2 C1 2.7(6)
C12 N4 C2 C3 6.4(6)
C9 N4 C2 C3 -171.7(4)
N3 C1 C2 N4 -15.3(9)
C3 C1 C2 N4 -176.7(5)
N3 C1 C2 C3 161.4(5)
C15 N5 C3 C1 179.7(4)
C18 N5 C3 C1 10.4(6)
C15 N5 C3 C2 -2.6(7)
C18 N5 C3 C2 -171.9(5)
N3 C1 C3 N5 13.8(8)
C2 C1 C3 N5 178.8(5)
N3 C1 C3 C2 -164.9(5)
N4 C2 C3 N5 -1.7(9)
C1 C2 C3 N5 -178.6(6)
N4 C2 C3 C1 176.8(5)
C4 N2 C5 C6 19.9(3)
C8 N2 C5 C6 167.5(3)
C4 N1 C6 C5 21.2(3)
C7 N1 C6 C5 167.6(3)
N2 C5 C6 N1 -23.8(3)
C2 N4 C12 C13 130.6(3)
C9 N4 C12 C13 -51.2(4)
C2 N4 C12 C14 -104.2(3)
C9 N4 C12 C14 73.9(3)
C3 N5 C18 C20 -68.2(3)
C15 N5 C18 C20 122.2(3)
C3 N5 C18 C19 56.4(3)
C15 N5 C18 C19 -113.2(3)
C3 N5 C15 C16 -104.9(3)
C18 N5 C15 C16 64.2(3)
C3 N5 C15 C17 129.6(3)
C18 N5 C15 C17 -61.3(3)
C2 N4 C9 C11 49.8(3)
C12 N4 C9 C11 -128.3(3)
C2 N4 C9 C10 -75.4(3)
C12 N4 C9 C10 106.4(3)
C1 N3 C4 N1 -160.4(3)
C1 N3 C4 N2 24.2(5)
C7 N1 C4 N3 28.4(4)
C6 N1 C4 N3 174.4(3)
C7 N1 C4 N2 -155.4(3)
C6 N1 C4 N2 -9.4(3)
C8 N2 C4 N3 23.0(5)
C5 N2 C4 N3 168.5(3)
C8 N2 C4 N1 -152.8(3)
C5 N2 C4 N1 -7.3(3)
